data_4089384
loop_
_publ_author_name
'Bakthavachalam, K.'
'Reddy, N. Dastagiri'

_publ_section_title
;
 Synthesis of Aluminum Complexes of Triaza Framework Ligands and Their
 Catalytic Activity toward Polymerization of \e-Caprolactone
;
_journal_issue 11
_journal_name_full Organometallics
_journal_page_first 3174
_journal_paper_doi 10.1021/om3011432
_journal_volume 32
_journal_year 2013
_chemical_formula_moiety 'C38 H45 N3'
_chemical_formula_sum 'C38 H45 N3'
_chemical_formula_weight 543.77
_space_group_crystal_system orthorhombic
_space_group_IT_number 61
_space_group_name_Hall '-P 2ac 2ab'
_space_group_name_H-M_alt 'P b c a'
_atom_sites_solution_hydrogens geom
_atom_sites_solution_primary direct
_atom_sites_solution_secondary difmap
_audit_creation_date 2012-08-01
_audit_creation_method
;
  Olex2 1.1
  (compiled Nov  1 2011 20:42:30, GUI svn.r3906)
;
_cell_angle_alpha 90.00
_cell_angle_beta 90.00
_cell_angle_gamma 90.00
_cell_formula_units_Z 8
_cell_length_a 19.3493(10)
_cell_length_b 15.3733(7)
_cell_length_c 22.8019(11)
_cell_measurement_reflns_used 6437
_cell_measurement_temperature 300
_cell_measurement_theta_max 29.2267
_cell_measurement_theta_min 2.6380
_cell_volume 6782.7(6)
_computing_cell_refinement
;
CrysAlisPro, Oxford Diffraction Ltd.,
Version 1.171.34.44 (release 25-10-2010 CrysAlis171 .NET)
(compiled Oct 25 2010,18:11:34)
;
_computing_data_collection
;
CrysAlisPro, Oxford Diffraction Ltd.,
Version 1.171.34.44 (release 25-10-2010 CrysAlis171 .NET)
(compiled Oct 25 2010,18:11:34)
;
_computing_data_reduction
;
CrysAlisPro, Oxford Diffraction Ltd.,
Version 1.171.34.44 (release 25-10-2010 CrysAlis171 .NET)
(compiled Oct 25 2010,18:11:34)
;
_computing_molecular_graphics
;
O. V. Dolomanov, L. J. Bourhis, R. J. Gildea, J. A. K. Howard and H. Puschmann,
OLEX2: a complete structure solution, refinement and analysis program.
J. Appl. Cryst. (2009). 42, 339-341.
;
_computing_publication_material
;
O. V. Dolomanov, L. J. Bourhis, R. J. Gildea, J. A. K. Howard and H. Puschmann,
OLEX2: a complete structure solution, refinement and analysis program.
J. Appl. Cryst. (2009). 42, 339-341.
;
_computing_structure_refinement
;
SHELXL, G.M. Sheldrick, Acta Cryst.
2008). A64, 112-122
;
_computing_structure_solution 'SHELXS-97 (Sheldrick, 1990)'
_diffrn_ambient_temperature 300
_diffrn_detector_area_resol_mean 15.9821
_diffrn_measured_fraction_theta_full 0.999
_diffrn_measured_fraction_theta_max 0.999
_diffrn_measurement_details
;
#__ type_ start__ end____ width___ exp.time_
  1 omega  -81.00  -40.00   1.0000   32.0000
omega____ theta____ kappa____ phi______ frames
    -      -17.4178  146.0000  131.0000 41

#__ type_ start__ end____ width___ exp.time_
  2 omega  -45.00   72.00   1.0000   32.0000
omega____ theta____ kappa____ phi______ frames
    -       19.1366    0.0000  120.0000 117

#__ type_ start__ end____ width___ exp.time_
  3 omega  -47.00   -3.00   1.0000   32.0000
omega____ theta____ kappa____ phi______ frames
    -      -17.4178   77.0000    0.0000 44
;
_diffrn_measurement_device_type 'Xcalibur, Eos'
_diffrn_measurement_method '\w scans'
_diffrn_orient_matrix_UB_11 0.0098937000
_diffrn_orient_matrix_UB_12 0.0073459000
_diffrn_orient_matrix_UB_13 -0.0295700000
_diffrn_orient_matrix_UB_21 0.0350957000
_diffrn_orient_matrix_UB_22 0.0024717000
_diffrn_orient_matrix_UB_23 0.0087879000
_diffrn_orient_matrix_UB_31 0.0035358000
_diffrn_orient_matrix_UB_32 -0.0454868000
_diffrn_orient_matrix_UB_33 -0.0043251000
_diffrn_radiation_monochromator graphite
_diffrn_radiation_type 'Mo K\a'
_diffrn_radiation_wavelength 0.7107
_diffrn_reflns_av_R_equivalents 0.0324
_diffrn_reflns_av_unetI/netI 0.0357
_diffrn_reflns_limit_h_max 16
_diffrn_reflns_limit_h_min -23
_diffrn_reflns_limit_k_max 11
_diffrn_reflns_limit_k_min -18
_diffrn_reflns_limit_l_max 27
_diffrn_reflns_limit_l_min -27
_diffrn_reflns_number 22891
_diffrn_reflns_theta_full 25.00
_diffrn_reflns_theta_max 25.00
_diffrn_reflns_theta_min 2.64
_diffrn_source 'Enhance (Mo) X-ray Source'
_exptl_absorpt_coefficient_mu 0.062
_exptl_absorpt_correction_T_max 1.00000
_exptl_absorpt_correction_T_min 0.69331
_exptl_absorpt_correction_type multi-scan
_exptl_absorpt_process_details
;
CrysAlisPro, Oxford Diffraction Ltd.,
Version 1.171.34.44 (release 25-10-2010 CrysAlis171 .NET)
(compiled Oct 25 2010,18:11:34)
Empirical absorption correction using spherical harmonics,
 implemented in SCALE3 ABSPACK scaling algorithm.
;
_exptl_crystal_colour yellow
_exptl_crystal_density_diffrn 1.065
_exptl_crystal_density_method 'not measured'
_exptl_crystal_description 'rect. Prism'
_exptl_crystal_F_000 2352
_exptl_crystal_size_max 0.33
_exptl_crystal_size_mid 0.13
_exptl_crystal_size_min 0.11
_refine_diff_density_max 0.220
_refine_diff_density_min -0.212
_refine_diff_density_rms 0.033
_refine_ls_extinction_method none
_refine_ls_goodness_of_fit_ref 1.019
_refine_ls_hydrogen_treatment mixed
_refine_ls_matrix_type full
_refine_ls_number_parameters 378
_refine_ls_number_reflns 5974
_refine_ls_number_restraints 0
_refine_ls_restrained_S_all 1.019
_refine_ls_R_factor_all 0.0962
_refine_ls_R_factor_gt 0.0550
_refine_ls_shift/su_max 0.000
_refine_ls_shift/su_mean 0.000
_refine_ls_structure_factor_coef Fsqd
_refine_ls_weighting_details 'calc w=1/[\s^2^(Fo^2^)+(0.0617P)^2^+1.9751P] where P=(Fo^2^+2Fc^2^)/3'
_refine_ls_weighting_scheme calc
_refine_ls_wR_factor_gt 0.1267
_refine_ls_wR_factor_ref 0.1535
_reflns_number_gt 3829
_reflns_number_total 5974
_reflns_threshold_expression >2sigma(I)
_cod_data_source_file om3011432_si_002.cif
_cod_data_source_block L1H
_cod_database_code 4089384
_chemical_oxdiff_formula 'C12 H14 N2'
_chemical_oxdiff_usercomment '298 K, YELLOW, BLOCK, .48 .34 .39'
_reflns_odcompleteness_completeness 99.78
_reflns_odcompleteness_iscentric 1
_reflns_odcompleteness_theta 26.32

loop_
_space_group_symop_id
_space_group_symop_operation_xyz
1 'x, y, z'
2 '-x+1/2, -y, z+1/2'
3 'x+1/2, -y+1/2, -z'
4 '-x, y+1/2, -z+1/2'
5 '-x, -y, -z'
6 'x-1/2, y, -z-1/2'
7 '-x-1/2, y-1/2, z'
8 'x, -y-1/2, z-1/2'

loop_
_atom_site_label
_atom_site_type_symbol
_atom_site_fract_x
_atom_site_fract_y
_atom_site_fract_z
_atom_site_U_iso_or_equiv
_atom_site_adp_type
_atom_site_occupancy
_atom_site_symmetry_multiplicity
_atom_site_calc_flag
_atom_site_refinement_flags
N3 N 0.17359(8) 0.67647(10) 0.29974(7) 0.0424(4) Uani 1 1 d .
N2 N 0.27998(8) 0.64831(10) 0.34522(7) 0.0400(4) Uani 1 1 d .
N1 N 0.18468(8) 0.61768(10) 0.40509(7) 0.0428(4) Uani 1 1 d .
H1 H 0.1590 0.6381 0.3776 0.051 Uiso 1 1 calc R
C2 C 0.24114(10) 0.66741(11) 0.29727(8) 0.0372(4) Uani 1 1 d .
C1 C 0.25208(10) 0.62598(11) 0.39691(8) 0.0371(5) Uani 1 1 d .
C3 C 0.28199(10) 0.67722(12) 0.24223(8) 0.0412(5) Uani 1 1 d .
C30 C 0.14889(10) 0.57948(12) 0.45328(8) 0.0408(5) Uani 1 1 d .
C15 C 0.12885(10) 0.70692(13) 0.25463(8) 0.0420(5) Uani 1 1 d .
C16 C 0.12968(12) 0.79433(14) 0.23703(10) 0.0535(6) Uani 1 1 d .
C9 C 0.30311(10) 0.61002(12) 0.44456(9) 0.0426(5) Uani 1 1 d .
C35 C 0.15138(11) 0.48946(13) 0.46195(9) 0.0496(5) Uani 1 1 d .
C4 C 0.25680(12) 0.64996(15) 0.18839(9) 0.0571(6) Uani 1 1 d .
H4 H 0.2128 0.6259 0.1859 0.069 Uiso 1 1 calc R
C31 C 0.10857(11) 0.63342(14) 0.48906(9) 0.0509(6) Uani 1 1 d .
C8 C 0.34790(12) 0.71214(14) 0.24479(10) 0.0555(6) Uani 1 1 d .
H8 H 0.3661 0.7292 0.2808 0.067 Uiso 1 1 calc R
C20 C 0.07898(11) 0.64873(15) 0.23336(10) 0.0531(6) Uani 1 1 d .
C10 C 0.28859(13) 0.62292(15) 0.50362(10) 0.0594(6) Uani 1 1 d .
H10 H 0.2450 0.6425 0.5148 0.071 Uiso 1 1 calc R
C21 C 0.18193(14) 0.85938(15) 0.25970(13) 0.0752(8) Uani 1 1 d .
H21 H 0.2148 0.8271 0.2841 0.090 Uiso 1 1 calc R
C14 C 0.36909(12) 0.58284(16) 0.42963(11) 0.0622(6) Uani 1 1 d .
H14 H 0.3804 0.5749 0.3904 0.075 Uiso 1 1 calc R
C17 C 0.07879(14) 0.82160(19) 0.19809(12) 0.0727(8) Uani 1 1 d .
H17 H 0.0787 0.8790 0.1853 0.087 Uiso 1 1 calc R
C36 C 0.19059(13) 0.42894(14) 0.42162(11) 0.0626(6) Uani 1 1 d .
H36 H 0.2134 0.4650 0.3919 0.075 Uiso 1 1 calc R
C34 C 0.11375(15) 0.45587(17) 0.50884(11) 0.0714(7) Uani 1 1 d .
H34 H 0.1147 0.3962 0.5157 0.086 Uiso 1 1 calc R
C7 C 0.38717(14) 0.72205(17) 0.19432(12) 0.0721(7) Uani 1 1 d .
H7 H 0.4310 0.7468 0.1964 0.087 Uiso 1 1 calc R
C19 C 0.02935(13) 0.6804(2) 0.19497(11) 0.0725(7) Uani 1 1 d .
H19 H -0.0042 0.6428 0.1803 0.087 Uiso 1 1 calc R
C32 C 0.07244(14) 0.59520(18) 0.53503(11) 0.0751(8) Uani 1 1 d .
H32 H 0.0456 0.6299 0.5594 0.090 Uiso 1 1 calc R
C5 C 0.29667(16) 0.65830(19) 0.13845(11) 0.0788(8) Uani 1 1 d .
H5 H 0.2797 0.6389 0.1026 0.095 Uiso 1 1 calc R
C24 C 0.07845(13) 0.55412(15) 0.25280(13) 0.0731(7) Uani 1 1 d .
H24 H 0.1242 0.5413 0.2691 0.088 Uiso 1 1 calc R
C13 C 0.41823(14) 0.5673(2) 0.47223(14) 0.0879(9) Uani 1 1 d .
H13 H 0.4622 0.5489 0.4615 0.106 Uiso 1 1 calc R
C27 C 0.10403(14) 0.72994(15) 0.47670(13) 0.0718(7) Uani 1 1 d .
H27 H 0.1465 0.7461 0.4560 0.086 Uiso 1 1 calc R
C6 C 0.36120(16) 0.69520(19) 0.14152(12) 0.0809(8) Uani 1 1 d .
H6 H 0.3873 0.7020 0.1076 0.097 Uiso 1 1 calc R
C11 C 0.33803(15) 0.60708(18) 0.54583(11) 0.0777(8) Uani 1 1 d .
H11 H 0.3275 0.6156 0.5852 0.093 Uiso 1 1 calc R
C33 C 0.07558(16) 0.5078(2) 0.54505(12) 0.0866(9) Uani 1 1 d .
H33 H 0.0518 0.4836 0.5765 0.104 Uiso 1 1 calc R
C18 C 0.02890(15) 0.7661(2) 0.17824(12) 0.0830(9) Uani 1 1 d .
H18 H -0.0055 0.7864 0.1533 0.100 Uiso 1 1 calc R
C12 C 0.40243(16) 0.5790(2) 0.53016(13) 0.0890(9) Uani 1 1 d .
H12 H 0.4355 0.5678 0.5588 0.107 Uiso 1 1 calc R
C37 C 0.24629(17) 0.3785(2) 0.45302(16) 0.1100(11) Uani 1 1 d .
H37A H 0.2764 0.4182 0.4731 0.165 Uiso 1 1 calc R
H37B H 0.2725 0.3454 0.4250 0.165 Uiso 1 1 calc R
H37C H 0.2255 0.3398 0.4809 0.165 Uiso 1 1 calc R
C26 C 0.02595(17) 0.54103(19) 0.30208(16) 0.1036(11) Uani 1 1 d .
H26A H 0.0373 0.5784 0.3344 0.155 Uiso 1 1 calc R
H26B H 0.0270 0.4815 0.3148 0.155 Uiso 1 1 calc R
H26C H -0.0195 0.5549 0.2880 0.155 Uiso 1 1 calc R
C29 C 0.0444(2) 0.7500(2) 0.43561(18) 0.1316(15) Uani 1 1 d .
H29A H 0.0494 0.7165 0.4003 0.197 Uiso 1 1 calc R
H29B H 0.0447 0.8108 0.4261 0.197 Uiso 1 1 calc R
H29C H 0.0016 0.7354 0.4544 0.197 Uiso 1 1 calc R
C25 C 0.0663(2) 0.4907(2) 0.20241(19) 0.1397(16) Uani 1 1 d .
H25A H 0.0211 0.5003 0.1861 0.210 Uiso 1 1 calc R
H25B H 0.0694 0.4321 0.2167 0.210 Uiso 1 1 calc R
H25C H 0.1006 0.4998 0.1726 0.210 Uiso 1 1 calc R
C23 C 0.2233(2) 0.9013(2) 0.2098(2) 0.1415(16) Uani 1 1 d .
H23A H 0.2445 0.8566 0.1865 0.212 Uiso 1 1 calc R
H23B H 0.2585 0.9382 0.2260 0.212 Uiso 1 1 calc R
H23C H 0.1929 0.9353 0.1857 0.212 Uiso 1 1 calc R
C38 C 0.1426(2) 0.3672(2) 0.38958(17) 0.1299(15) Uani 1 1 d .
H38A H 0.1187 0.3315 0.4175 0.195 Uiso 1 1 calc R
H38B H 0.1691 0.3309 0.3637 0.195 Uiso 1 1 calc R
H38C H 0.1097 0.4000 0.3672 0.195 Uiso 1 1 calc R
C28 C 0.1007(2) 0.7862(2) 0.53183(16) 0.1255(14) Uani 1 1 d .
H28A H 0.0580 0.7754 0.5520 0.188 Uiso 1 1 calc R
H28B H 0.1032 0.8465 0.5210 0.188 Uiso 1 1 calc R
H28C H 0.1388 0.7721 0.5571 0.188 Uiso 1 1 calc R
C22 C 0.1482(2) 0.9268(2) 0.29863(19) 0.1341(15) Uani 1 1 d .
H22A H 0.1168 0.9613 0.2758 0.201 Uiso 1 1 calc R
H22B H 0.1831 0.9637 0.3153 0.201 Uiso 1 1 calc R
H22C H 0.1233 0.8982 0.3295 0.201 Uiso 1 1 calc R

loop_
_atom_site_aniso_label
_atom_site_aniso_U_11
_atom_site_aniso_U_22
_atom_site_aniso_U_33
_atom_site_aniso_U_23
_atom_site_aniso_U_13
_atom_site_aniso_U_12
N3 0.0371(10) 0.0497(10) 0.0405(9) 0.0054(7) -0.0021(8) 0.0041(8)
N2 0.0377(10) 0.0431(9) 0.0392(9) 0.0022(7) 0.0011(8) 0.0016(7)
N1 0.0377(10) 0.0522(10) 0.0385(9) 0.0072(7) -0.0008(8) 0.0068(8)
C2 0.0411(12) 0.0315(10) 0.0389(10) -0.0009(8) 0.0022(10) 0.0022(8)
C1 0.0386(12) 0.0342(10) 0.0386(11) -0.0024(8) -0.0005(9) 0.0035(8)
C3 0.0443(12) 0.0377(10) 0.0416(11) 0.0015(8) 0.0051(10) 0.0062(9)
C30 0.0357(11) 0.0493(12) 0.0374(10) 0.0028(9) -0.0012(9) -0.0031(9)
C15 0.0370(12) 0.0525(12) 0.0364(10) 0.0042(9) 0.0040(9) 0.0076(9)
C16 0.0524(14) 0.0564(14) 0.0517(13) 0.0107(10) 0.0054(11) 0.0142(11)
C9 0.0420(12) 0.0403(11) 0.0454(12) 0.0015(9) -0.0055(10) -0.0012(9)
C35 0.0533(14) 0.0509(13) 0.0446(12) 0.0060(9) -0.0061(11) -0.0020(10)
C4 0.0531(14) 0.0727(15) 0.0456(13) -0.0063(11) 0.0045(11) 0.0038(11)
C31 0.0463(13) 0.0564(13) 0.0499(13) -0.0061(10) 0.0085(11) -0.0043(10)
C8 0.0505(14) 0.0620(14) 0.0540(14) -0.0039(11) 0.0094(12) -0.0026(11)
C20 0.0414(13) 0.0687(15) 0.0491(13) -0.0013(11) 0.0010(11) -0.0004(11)
C10 0.0543(15) 0.0770(16) 0.0471(13) -0.0076(11) -0.0063(12) 0.0001(12)
C21 0.0710(18) 0.0444(14) 0.110(2) 0.0052(14) -0.0091(17) 0.0063(12)
C14 0.0487(15) 0.0807(17) 0.0573(14) 0.0016(12) -0.0073(12) 0.0083(12)
C17 0.0644(18) 0.0825(18) 0.0711(17) 0.0299(14) 0.0018(15) 0.0216(15)
C36 0.0769(18) 0.0450(12) 0.0658(15) 0.0023(11) 0.0002(14) 0.0082(12)
C34 0.087(2) 0.0605(15) 0.0666(16) 0.0172(13) 0.0069(15) -0.0114(14)
C7 0.0594(17) 0.0818(18) 0.0752(19) -0.0016(14) 0.0256(15) -0.0077(13)
C19 0.0486(16) 0.111(2) 0.0578(15) -0.0029(15) -0.0103(13) -0.0028(15)
C32 0.0755(19) 0.084(2) 0.0655(17) -0.0122(14) 0.0294(15) -0.0091(14)
C5 0.077(2) 0.116(2) 0.0434(14) -0.0099(14) 0.0095(14) 0.0099(17)
C24 0.0537(16) 0.0632(16) 0.102(2) -0.0068(14) -0.0052(15) -0.0088(12)
C13 0.0525(17) 0.130(3) 0.081(2) 0.0068(18) -0.0184(16) 0.0185(16)
C27 0.0668(17) 0.0573(15) 0.091(2) -0.0123(13) 0.0249(16) 0.0024(12)
C6 0.079(2) 0.104(2) 0.0597(17) 0.0039(15) 0.0279(16) 0.0055(17)
C11 0.076(2) 0.109(2) 0.0485(14) -0.0043(14) -0.0181(15) -0.0054(16)
C33 0.101(2) 0.088(2) 0.0708(18) 0.0130(15) 0.0340(17) -0.0210(17)
C18 0.0593(18) 0.126(3) 0.0635(17) 0.0270(17) -0.0103(15) 0.0200(18)
C12 0.071(2) 0.123(2) 0.073(2) 0.0087(17) -0.0337(17) 0.0020(18)
C37 0.104(3) 0.092(2) 0.133(3) 0.007(2) -0.016(2) 0.0411(19)
C26 0.099(3) 0.080(2) 0.132(3) 0.0247(19) 0.018(2) -0.0205(17)
C29 0.129(3) 0.097(3) 0.169(4) 0.017(2) -0.017(3) 0.041(2)
C25 0.134(4) 0.101(3) 0.184(4) -0.066(3) -0.007(3) -0.013(2)
C23 0.134(3) 0.095(3) 0.195(4) 0.041(3) 0.029(3) -0.037(2)
C38 0.134(3) 0.116(3) 0.140(3) -0.067(2) -0.040(3) 0.023(2)
C28 0.166(4) 0.079(2) 0.132(3) -0.041(2) 0.048(3) -0.010(2)
C22 0.127(3) 0.102(3) 0.173(4) -0.060(3) -0.029(3) 0.023(2)

loop_
_atom_type_symbol
_atom_type_description
_atom_type_scat_dispersion_real
_atom_type_scat_dispersion_imag
_atom_type_scat_source
C C 0.0033 0.0016 'International Tables Vol C Tables 4.2.6.8 and 6.1.1.4'
H H 0.0000 0.0000 'International Tables Vol C Tables 4.2.6.8 and 6.1.1.4'
N N 0.0061 0.0033 'International Tables Vol C Tables 4.2.6.8 and 6.1.1.4'

loop_
_geom_angle_atom_site_label_1
_geom_angle_atom_site_label_2
_geom_angle_atom_site_label_3
_geom_angle
C2 N3 C15 127.45(16)
C1 N2 C2 122.68(16)
C1 N1 H1 115.6
C1 N1 C30 128.84(16)
C30 N1 H1 115.6
N3 C2 N2 122.54(17)
N3 C2 C3 123.50(17)
N2 C2 C3 113.96(16)
N2 C1 C9 114.63(17)
N1 C1 N2 123.03(17)
N1 C1 C9 122.34(17)
C4 C3 C2 121.93(18)
C8 C3 C2 119.46(18)
C8 C3 C4 118.59(19)
C35 C30 N1 119.98(18)
C35 C30 C31 121.51(19)
C31 C30 N1 118.41(18)
C16 C15 N3 121.00(19)
C20 C15 N3 117.29(18)
C20 C15 C16 121.33(19)
C15 C16 C21 122.9(2)
C17 C16 C15 117.6(2)
C17 C16 C21 119.5(2)
C10 C9 C1 123.34(19)
C14 C9 C1 118.79(19)
C14 C9 C10 117.9(2)
C30 C35 C36 122.69(19)
C34 C35 C30 117.2(2)
C34 C35 C36 120.1(2)
C3 C4 H4 119.8
C5 C4 C3 120.4(2)
C5 C4 H4 119.8
C30 C31 C27 120.29(19)
C32 C31 C30 118.0(2)
C32 C31 C27 121.7(2)
C3 C8 H8 119.6
C3 C8 C7 120.8(2)
C7 C8 H8 119.6
C15 C20 C24 120.9(2)
C19 C20 C15 118.1(2)
C19 C20 C24 121.0(2)
C9 C10 H10 119.6
C11 C10 C9 120.7(2)
C11 C10 H10 119.6
C16 C21 H21 107.1
C16 C21 C23 111.9(3)
C23 C21 H21 107.1
C22 C21 C16 111.4(2)
C22 C21 H21 107.1
C22 C21 C23 111.9(3)
C9 C14 H14 119.5
C13 C14 C9 120.9(2)
C13 C14 H14 119.5
C16 C17 H17 119.2
C18 C17 C16 121.6(2)
C18 C17 H17 119.2
C35 C36 H36 107.3
C35 C36 C38 111.8(2)
C37 C36 C35 112.7(2)
C37 C36 H36 107.3
C37 C36 C38 110.1(2)
C38 C36 H36 107.3
C35 C34 H34 119.0
C33 C34 C35 122.0(2)
C33 C34 H34 119.0
C8 C7 H7 120.1
C6 C7 C8 119.7(2)
C6 C7 H7 120.1
C20 C19 H19 119.5
C18 C19 C20 121.1(3)
C18 C19 H19 119.5
C31 C32 H32 119.3
C33 C32 C31 121.3(2)
C33 C32 H32 119.3
C4 C5 H5 119.9
C6 C5 C4 120.3(2)
C6 C5 H5 119.9
C20 C24 H24 107.2
C20 C24 C26 110.2(2)
C20 C24 C25 113.1(3)
C26 C24 H24 107.2
C25 C24 H24 107.2
C25 C24 C26 111.5(3)
C14 C13 H13 119.9
C12 C13 C14 120.2(3)
C12 C13 H13 119.9
C31 C27 H27 106.8
C31 C27 C29 111.0(2)
C31 C27 C28 113.8(2)
C29 C27 H27 106.8
C29 C27 C28 111.2(3)
C28 C27 H27 106.8
C7 C6 C5 120.2(2)
C7 C6 H6 119.9
C5 C6 H6 119.9
C10 C11 H11 119.8
C12 C11 C10 120.4(3)
C12 C11 H11 119.8
C34 C33 H33 120.0
C32 C33 C34 119.9(2)
C32 C33 H33 120.0
C17 C18 C19 120.2(2)
C17 C18 H18 119.9
C19 C18 H18 119.9
C13 C12 H12 120.1
C11 C12 C13 119.9(3)
C11 C12 H12 120.1
C36 C37 H37A 109.5
C36 C37 H37B 109.5
C36 C37 H37C 109.5
H37A C37 H37B 109.5
H37A C37 H37C 109.5
H37B C37 H37C 109.5
C24 C26 H26A 109.5
C24 C26 H26B 109.5
C24 C26 H26C 109.5
H26A C26 H26B 109.5
H26A C26 H26C 109.5
H26B C26 H26C 109.5
C27 C29 H29A 109.5
C27 C29 H29B 109.5
C27 C29 H29C 109.5
H29A C29 H29B 109.5
H29A C29 H29C 109.5
H29B C29 H29C 109.5
C24 C25 H25A 109.5
C24 C25 H25B 109.5
C24 C25 H25C 109.5
H25A C25 H25B 109.5
H25A C25 H25C 109.5
H25B C25 H25C 109.5
C21 C23 H23A 109.5
C21 C23 H23B 109.5
C21 C23 H23C 109.5
H23A C23 H23B 109.5
H23A C23 H23C 109.5
H23B C23 H23C 109.5
C36 C38 H38A 109.5
C36 C38 H38B 109.5
C36 C38 H38C 109.5
H38A C38 H38B 109.5
H38A C38 H38C 109.5
H38B C38 H38C 109.5
C27 C28 H28A 109.5
C27 C28 H28B 109.5
C27 C28 H28C 109.5
H28A C28 H28B 109.5
H28A C28 H28C 109.5
H28B C28 H28C 109.5
C21 C22 H22A 109.5
C21 C22 H22B 109.5
C21 C22 H22C 109.5
H22A C22 H22B 109.5
H22A C22 H22C 109.5
H22B C22 H22C 109.5

loop_
_geom_bond_atom_site_label_1
_geom_bond_atom_site_label_2
_geom_bond_distance
N3 C2 1.316(2)
N3 C15 1.423(2)
N2 C2 1.359(2)
N2 C1 1.341(2)
N1 H1 0.8600
N1 C1 1.324(2)
N1 C30 1.425(2)
C2 C3 1.491(3)
C1 C9 1.488(3)
C3 C4 1.386(3)
C3 C8 1.385(3)
C30 C35 1.399(3)
C30 C31 1.401(3)
C15 C16 1.403(3)
C15 C20 1.402(3)
C16 C21 1.513(3)
C16 C17 1.390(3)
C9 C10 1.390(3)
C9 C14 1.386(3)
C35 C36 1.512(3)
C35 C34 1.393(3)
C4 H4 0.9300
C4 C5 1.381(3)
C31 C32 1.390(3)
C31 C27 1.513(3)
C8 H8 0.9300
C8 C7 1.387(3)
C20 C19 1.387(3)
C20 C24 1.521(3)
C10 H10 0.9300
C10 C11 1.379(3)
C21 H21 0.9800
C21 C23 1.533(4)
C21 C22 1.513(4)
C14 H14 0.9300
C14 C13 1.380(3)
C17 H17 0.9300
C17 C18 1.366(4)
C36 H36 0.9800
C36 C37 1.508(4)
C36 C38 1.516(4)
C34 H34 0.9300
C34 C33 1.365(4)
C7 H7 0.9300
C7 C6 1.369(4)
C19 H19 0.9300
C19 C18 1.372(4)
C32 H32 0.9300
C32 C33 1.365(4)
C5 H5 0.9300
C5 C6 1.373(4)
C24 H24 0.9800
C24 C26 1.528(4)
C24 C25 1.525(4)
C13 H13 0.9300
C13 C12 1.367(4)
C27 H27 0.9800
C27 C29 1.517(4)
C27 C28 1.527(4)
C6 H6 0.9300
C11 H11 0.9300
C11 C12 1.366(4)
C33 H33 0.9300
C18 H18 0.9300
C12 H12 0.9300
C37 H37A 0.9600
C37 H37B 0.9600
C37 H37C 0.9600
C26 H26A 0.9600
C26 H26B 0.9600
C26 H26C 0.9600
C29 H29A 0.9600
C29 H29B 0.9600
C29 H29C 0.9600
C25 H25A 0.9600
C25 H25B 0.9600
C25 H25C 0.9600
C23 H23A 0.9600
C23 H23B 0.9600
C23 H23C 0.9600
C38 H38A 0.9600
C38 H38B 0.9600
C38 H38C 0.9600
C28 H28A 0.9600
C28 H28B 0.9600
C28 H28C 0.9600
C22 H22A 0.9600
C22 H22B 0.9600
C22 H22C 0.9600

loop_
_geom_torsion_atom_site_label_1
_geom_torsion_atom_site_label_2
_geom_torsion_atom_site_label_3
_geom_torsion_atom_site_label_4
_geom_torsion
N3 C2 C3 C4 -36.2(3)
N3 C2 C3 C8 145.8(2)
N3 C15 C16 C21 6.3(3)
N3 C15 C16 C17 -172.12(19)
N3 C15 C20 C19 171.87(19)
N3 C15 C20 C24 -6.9(3)
N2 C2 C3 C4 143.97(19)
N2 C2 C3 C8 -34.1(2)
N2 C1 C9 C10 151.50(19)
N2 C1 C9 C14 -26.9(3)
N1 C1 C9 C10 -29.2(3)
N1 C1 C9 C14 152.32(19)
N1 C30 C35 C36 -0.5(3)
N1 C30 C35 C34 -178.2(2)
N1 C30 C31 C32 178.4(2)
N1 C30 C31 C27 -0.5(3)
C2 N3 C15 C16 -69.8(3)
C2 N3 C15 C20 117.2(2)
C2 N2 C1 N1 2.4(3)
C2 N2 C1 C9 -178.30(16)
C2 C3 C4 C5 -178.6(2)
C2 C3 C8 C7 180.0(2)
C1 N2 C2 N3 9.0(3)
C1 N2 C2 C3 -171.10(16)
C1 N1 C30 C35 -69.9(3)
C1 N1 C30 C31 113.7(2)
C1 C9 C10 C11 -179.9(2)
C1 C9 C14 C13 179.9(2)
C3 C4 C5 C6 -1.2(4)
C3 C8 C7 C6 -1.5(4)
C30 N1 C1 N2 167.15(18)
C30 N1 C1 C9 -12.1(3)
C30 C35 C36 C37 120.3(3)
C30 C35 C36 C38 -115.0(3)
C30 C35 C34 C33 0.3(4)
C30 C31 C32 C33 -0.4(4)
C30 C31 C27 C29 90.2(3)
C30 C31 C27 C28 -143.4(3)
C15 N3 C2 N2 171.37(17)
C15 N3 C2 C3 -8.5(3)
C15 C16 C21 C23 122.5(3)
C15 C16 C21 C22 -111.4(3)
C15 C16 C17 C18 1.1(4)
C15 C20 C19 C18 0.0(4)
C15 C20 C24 C26 97.8(3)
C15 C20 C24 C25 -136.5(3)
C16 C15 C20 C19 -1.1(3)
C16 C15 C20 C24 -179.9(2)
C16 C17 C18 C19 -2.2(4)
C9 C10 C11 C12 0.5(4)
C9 C14 C13 C12 -0.2(4)
C35 C30 C31 C32 2.0(3)
C35 C30 C31 C27 -176.9(2)
C35 C34 C33 C32 1.3(5)
C4 C3 C8 C7 1.9(3)
C4 C5 C6 C7 1.6(4)
C31 C30 C35 C36 175.8(2)
C31 C30 C35 C34 -2.0(3)
C31 C32 C33 C34 -1.3(4)
C8 C3 C4 C5 -0.5(3)
C8 C7 C6 C5 -0.2(4)
C20 C15 C16 C21 179.0(2)
C20 C15 C16 C17 0.6(3)
C20 C19 C18 C17 1.7(4)
C10 C9 C14 C13 1.4(3)
C10 C11 C12 C13 0.7(5)
C21 C16 C17 C18 -177.4(3)
C14 C9 C10 C11 -1.5(3)
C14 C13 C12 C11 -0.8(5)
C17 C16 C21 C23 -59.2(3)
C17 C16 C21 C22 67.0(3)
C36 C35 C34 C33 -177.6(3)
C34 C35 C36 C37 -62.0(3)
C34 C35 C36 C38 62.7(3)
C19 C20 C24 C26 -80.9(3)
C19 C20 C24 C25 44.7(3)
C32 C31 C27 C29 -88.6(3)
C32 C31 C27 C28 37.7(4)
C24 C20 C19 C18 178.7(2)
C27 C31 C32 C33 178.5(3)
